data_2214544
loop_
_publ_author_name
'B. Thimme Gowda'
'Sabine Foro'
'Hartmut Fuess'

_publ_section_title
;
 <i>N</i>-(4-Chlorophenyl)acetamide: a redetermination
;
_journal_coeditor_code BT2422
_journal_issue 8
_journal_name_full 'Acta Crystallographica Section E'
_journal_page_first o3392
_journal_page_last o3392
_journal_paper_doi 10.1107/S1600536807031893
_journal_volume 63
_journal_year 2007
_chemical_formula_iupac 'C8 H8 Cl N O'
_chemical_formula_moiety 'C8 H8 Cl N O'
_chemical_formula_sum 'C8 H8 Cl N O'
_chemical_formula_weight 169.60
_chemical_name_common 4-Chloroacetanilide
_chemical_name_systematic
;
<i>N</i>-(4-Chlorophenyl)acetamide
;
_space_group_IT_number 33
_symmetry_cell_setting orthorhombic
_symmetry_space_group_name_Hall 'P 2c -2n'
_symmetry_space_group_name_H-M 'P n a 21'
_atom_sites_solution_hydrogens geom
_atom_sites_solution_primary direct
_atom_sites_solution_secondary difmap
_audit_creation_method SHELXL-97
_cell_angle_alpha 90.00
_cell_angle_beta 90.00
_cell_angle_gamma 90.00
_cell_formula_units_Z 4
_cell_length_a 9.7163(7)
_cell_length_b 12.8528(9)
_cell_length_c 6.5282(6)
_cell_measurement_reflns_used 25
_cell_measurement_temperature 299(2)
_cell_measurement_theta_max 25.29
_cell_measurement_theta_min 8.87
_cell_volume 815.25(11)
_computing_cell_refinement CAD-4-PC
_computing_data_collection 'CAD-4-PC (Enraf-Nonius, 1996)'
_computing_data_reduction 'REDU4 (Stoe & Cie, 1987)'
_computing_molecular_graphics 'PLATON (Spek, 2003)'
_computing_publication_material SHELXL97
_computing_structure_refinement 'SHELXL97 (Sheldrick, 1997)'
_computing_structure_solution 'SHELXS97 (Sheldrick, 1997)'
_diffrn_ambient_temperature 299(2)
_diffrn_measured_fraction_theta_full 1.000
_diffrn_measured_fraction_theta_max 1.000
_diffrn_measurement_device_type 'Enraf-Nonius CAD-4'
_diffrn_measurement_method \w/2\q
_diffrn_radiation_monochromator graphite
_diffrn_radiation_source 'fine-focus sealed tube'
_diffrn_radiation_type CuK\a
_diffrn_radiation_wavelength 1.54180
_diffrn_reflns_av_R_equivalents 0.0266
_diffrn_reflns_av_sigmaI/netI 0.0265
_diffrn_reflns_limit_h_max 11
_diffrn_reflns_limit_h_min 0
_diffrn_reflns_limit_k_max 15
_diffrn_reflns_limit_k_min -7
_diffrn_reflns_limit_l_max 0
_diffrn_reflns_limit_l_min -7
_diffrn_reflns_number 1260
_diffrn_reflns_theta_full 66.81
_diffrn_reflns_theta_max 66.81
_diffrn_reflns_theta_min 5.71
_diffrn_standards_decay_% 1.0
_diffrn_standards_interval_time 120
_diffrn_standards_number 3
_exptl_absorpt_coefficient_mu 3.651
_exptl_absorpt_correction_T_max 0.7758
_exptl_absorpt_correction_T_min 0.3589
_exptl_absorpt_correction_type psi-scan
_exptl_absorpt_process_details '(North <i>et al.</i>,  1968)'
_exptl_crystal_colour colourless
_exptl_crystal_density_diffrn 1.382
_exptl_crystal_density_method 'not measured'
_exptl_crystal_description rod
_exptl_crystal_F_000 352
_exptl_crystal_size_max 0.33
_exptl_crystal_size_mid 0.10
_exptl_crystal_size_min 0.08
_refine_diff_density_max 0.174
_refine_diff_density_min -0.234
_refine_ls_abs_structure_details 'Flack (1983), no Friedel pairs'
_refine_ls_abs_structure_Flack -0.02(2)
_refine_ls_extinction_coef 0.0070(10)
_refine_ls_extinction_expression Fc^*^=kFc[1+0.001xFc^2^\l^3^/sin(2\q)]^-1/4^
_refine_ls_extinction_method SHELXL97
_refine_ls_goodness_of_fit_ref 1.041
_refine_ls_hydrogen_treatment mixed
_refine_ls_matrix_type full
_refine_ls_number_parameters 105
_refine_ls_number_reflns 793
_refine_ls_number_restraints 1
_refine_ls_restrained_S_all 1.040
_refine_ls_R_factor_all 0.0358
_refine_ls_R_factor_gt 0.0302
_refine_ls_shift/su_max 0.006
_refine_ls_shift/su_mean 0.000
_refine_ls_structure_factor_coef Fsqd
_refine_ls_weighting_details 'calc w=1/[\s^2^(Fo^2^)+(0.0574P)^2^+0.0284P] where P=(Fo^2^+2Fc^2^)/3'
_refine_ls_weighting_scheme calc
_refine_ls_wR_factor_gt 0.0795
_refine_ls_wR_factor_ref 0.0836
_reflns_number_gt 706
_reflns_number_total 793
_reflns_threshold_expression I>2\s(I)
_cod_data_source_file bt2422.cif
_cod_data_source_block I
_cod_depositor_comments
;
The following automatic conversions were performed:
'_exptl_absorpt_correction_type' value 'Psi-scan' changed to 'psi-scan'
according to '/home/saulius/struct/CIF-dictionaries/cif_core.dic'
dictionary named 'cif_core.dic' version 2.4.1 from 2010-06-29.

Automatic conversion script
Id: cif_fix_enum 1527 2010-12-29 10:47:43Z saulius 

The following automatic conversions were performed:

'_exptl_absorpt_correction_type' value 'Psi-scan' changed to
'psi-scan' according to
/home/saulius/struct/CIF-dictionaries/cif_core.dic dictionary named
'cif_core.dic' version 2.4.1 from 2010-06-29.

Automatic conversion script
Id: cif_fix_values 1715 2011-07-08 13:25:40Z adriana 
;
_cod_database_code 2214544
_cod_database_fobs_code 2214544

loop_
_symmetry_equiv_pos_as_xyz
'x, y, z'
'-x, -y, z+1/2'
'-x+1/2, y+1/2, z+1/2'
'x+1/2, -y+1/2, z'

loop_
_atom_site_type_symbol
_atom_site_label
_atom_site_fract_x
_atom_site_fract_y
_atom_site_fract_z
_atom_site_U_iso_or_equiv
_atom_site_adp_type
_atom_site_calc_flag
_atom_site_refinement_flags
_atom_site_occupancy
Cl Cl11 0.25877(7) 0.53871(6) 0.69773(15) 0.0595(3) Uani d . 1
O O3 0.43707(19) 0.2559(2) -0.1534(4) 0.0730(8) Uani d . 1
N N4 0.2176(2) 0.29176(19) -0.0645(5) 0.0432(5) Uani d . 1
H H4N 0.132(3) 0.277(2) -0.092(6) 0.052 Uiso d . 1
C C1 0.2594(3) 0.1900(3) -0.3668(6) 0.0545(8) Uani d . 1
H H1A 0.1632 0.1758 -0.3474 0.065 Uiso calc R 1
H H1B 0.3085 0.1256 -0.3811 0.065 Uiso calc R 1
H H1C 0.2715 0.2311 -0.4883 0.065 Uiso calc R 1
C C2 0.3137(3) 0.2483(2) -0.1857(5) 0.0460(7) Uani d . 1
C C5 0.2355(2) 0.3493(2) 0.1167(4) 0.0396(6) Uani d . 1
C C6 0.3619(2) 0.3811(2) 0.1933(5) 0.0468(7) Uani d . 1
H H6 0.4424 0.3643 0.1237 0.056 Uiso calc R 1
C C7 0.3682(2) 0.4379(2) 0.3731(5) 0.0504(8) Uani d . 1
H H7 0.4532 0.4580 0.4255 0.061 Uiso calc R 1
C C8 0.2495(2) 0.4648(2) 0.4747(6) 0.0448(7) Uani d . 1
C C9 0.1231(2) 0.4346(2) 0.4013(5) 0.0495(7) Uani d . 1
H H9 0.0431 0.4525 0.4710 0.059 Uiso calc R 1
C C10 0.1167(2) 0.3772(2) 0.2229(5) 0.0471(7) Uani d . 1
H H10 0.0313 0.3567 0.1725 0.057 Uiso calc R 1

loop_
_atom_site_aniso_label
_atom_site_aniso_U_11
_atom_site_aniso_U_22
_atom_site_aniso_U_33
_atom_site_aniso_U_12
_atom_site_aniso_U_13
_atom_site_aniso_U_23
Cl11 0.0594(4) 0.0668(5) 0.0524(4) -0.0019(3) -0.0033(5) -0.0122(4)
O3 0.0373(11) 0.1145(18) 0.0672(16) 0.0193(11) -0.0051(11) -0.0167(15)
N4 0.0293(10) 0.0544(12) 0.0459(13) 0.0007(9) -0.0018(10) -0.0021(11)
C1 0.0610(17) 0.0520(15) 0.0506(18) 0.0043(12) -0.0012(14) -0.0032(15)
C2 0.0379(13) 0.0543(14) 0.0458(16) 0.0066(13) 0.0005(14) 0.0073(14)
C5 0.0329(11) 0.0440(13) 0.0419(14) -0.0015(10) -0.0015(11) 0.0052(12)
C6 0.0302(11) 0.0603(16) 0.0499(16) -0.0028(9) 0.0021(15) -0.0046(16)
C7 0.0323(11) 0.0624(16) 0.057(2) -0.0061(11) -0.0061(13) -0.0020(16)
C8 0.0456(15) 0.0441(14) 0.0448(16) 0.0003(10) -0.0019(12) 0.0032(13)
C9 0.0345(11) 0.0619(16) 0.0521(17) 0.0016(11) 0.0060(13) -0.0049(15)
C10 0.0293(11) 0.0583(15) 0.0536(19) -0.0001(10) -0.0020(11) -0.0043(15)

loop_
_atom_type_symbol
_atom_type_description
_atom_type_scat_dispersion_real
_atom_type_scat_dispersion_imag
_atom_type_scat_source
C C 0.0181 0.0091 'International Tables Vol C Tables 4.2.6.8 and 6.1.1.4'
H H 0.0000 0.0000 'International Tables Vol C Tables 4.2.6.8 and 6.1.1.4'
Cl Cl 0.3639 0.7018 'International Tables Vol C Tables 4.2.6.8 and 6.1.1.4'
N N 0.0311 0.0180 'International Tables Vol C Tables 4.2.6.8 and 6.1.1.4'
O O 0.0492 0.0322 'International Tables Vol C Tables 4.2.6.8 and 6.1.1.4'

loop_
_geom_angle_atom_site_label_1
_geom_angle_atom_site_label_2
_geom_angle_atom_site_label_3
_geom_angle
C2 N4 C5 128.9(2)
C2 N4 H4N 117(2)
C5 N4 H4N 114(3)
C2 C1 H1A 109.5
C2 C1 H1B 109.5
H1A C1 H1B 109.5
C2 C1 H1C 109.5
H1A C1 H1C 109.5
H1B C1 H1C 109.5
O3 C2 N4 123.1(3)
O3 C2 C1 121.5(3)
N4 C2 C1 115.3(2)
C6 C5 C10 118.6(3)
C6 C5 N4 124.6(2)
C10 C5 N4 116.9(2)
C7 C6 C5 120.0(2)
C7 C6 H6 120.0
C5 C6 H6 120.0
C8 C7 C6 120.3(2)
C8 C7 H7 119.8
C6 C7 H7 119.8
C9 C8 C7 120.7(3)
C9 C8 Cl11 119.5(2)
C7 C8 Cl11 119.8(2)
C8 C9 C10 119.1(3)
C8 C9 H9 120.5
C10 C9 H9 120.5
C9 C10 C5 121.3(2)
C9 C10 H10 119.3
C5 C10 H10 119.3

loop_
_geom_bond_atom_site_label_1
_geom_bond_atom_site_label_2
_geom_bond_distance
Cl11 C8 1.741(4)
O3 C2 1.221(3)
N4 C2 1.345(4)
N4 C5 1.406(4)
N4 H4N 0.87(3)
C1 C2 1.496(5)
C1 H1A 0.9600
C1 H1B 0.9600
C1 H1C 0.9600
C5 C6 1.389(3)
C5 C10 1.393(3)
C6 C7 1.384(5)
C6 H6 0.9300
C7 C8 1.375(4)
C7 H7 0.9300
C8 C9 1.374(4)
C9 C10 1.380(5)
C9 H9 0.9300
C10 H10 0.9300

loop_
_geom_hbond_atom_site_label_D
_geom_hbond_atom_site_label_H
_geom_hbond_atom_site_label_A
_geom_hbond_site_symmetry_A
_geom_hbond_distance_DH
_geom_hbond_distance_HA
_geom_hbond_distance_DA
_geom_hbond_angle_DHA
N4 H4N O3 4_455 0.87(3) 1.98(3) 2.853(3) 179(3)

loop_
_geom_torsion_atom_site_label_1
_geom_torsion_atom_site_label_2
_geom_torsion_atom_site_label_3
_geom_torsion_atom_site_label_4
_geom_torsion
C5 N4 C2 O3 -1.7(5)
C5 N4 C2 C1 178.8(3)
C2 N4 C5 C6 7.1(5)
C2 N4 C5 C10 -174.1(3)
C10 C5 C6 C7 1.0(4)
N4 C5 C6 C7 179.7(3)
C5 C6 C7 C8 -1.3(5)
C6 C7 C8 C9 1.0(5)
C6 C7 C8 Cl11 -178.6(2)
C7 C8 C9 C10 -0.5(5)
Cl11 C8 C9 C10 179.2(2)
C8 C9 C10 C5 0.2(5)
C6 C5 C10 C9 -0.5(4)
N4 C5 C10 C9 -179.3(3)

loop_
_cod_related_entry_id
_cod_related_entry_database
_cod_related_entry_code
1 ChemSpider 10411
